data_7111350
loop_
_publ_author_name
'Redshaw, Carl'
'Warford, Lee'
'Dale, Sophie H.'
'Elsegood, Mark R. J.'

_publ_section_title
;
 Vanadyl complexes bearing bi- and triphenolate chelate ligands: highly
 active ethylene polymerisation procatalystsElectronic supplementary
 information (ESI) available: selected spectroscopic and polymerisation
 data. See http://www.rsc.org/suppdata/cc/b4/b406783e/
;
_journal_issue 17
_journal_name_full 'Chemical Communications'
_journal_page_first 1954
_journal_page_last 1955
_journal_paper_doi 10.1039/b406783e
_journal_year 2004
_chemical_formula_sum 'C68 H105 N O8 V2'
_chemical_formula_weight 1166.41
_chemical_name_systematic
;
?
;
_space_group_IT_number 2
_symmetry_cell_setting triclinic
_symmetry_space_group_name_Hall '-P 1'
_symmetry_space_group_name_H-M 'P -1'
_atom_sites_solution_hydrogens geom
_atom_sites_solution_primary heavy
_atom_sites_solution_secondary difmap
_audit_creation_method SHELXL-97
_cell_angle_alpha 73.299(2)
_cell_angle_beta 76.055(2)
_cell_angle_gamma 70.891(2)
_cell_formula_units_Z 1
_cell_length_a 10.6383(12)
_cell_length_b 12.7094(14)
_cell_length_c 14.6822(16)
_cell_measurement_reflns_used 6655
_cell_measurement_temperature 150(2)
_cell_measurement_theta_max 27.90
_cell_measurement_theta_min 2.29
_cell_volume 1772.8(3)
_computing_cell_refinement 'Bruker SAINT'
_computing_data_collection 'Bruker SMART'
_computing_data_reduction 'Bruker SAINT'
_computing_molecular_graphics 'Bruker SHELXTL'
_computing_publication_material 'Bruker SHELXTL and local programs'
_computing_structure_refinement 'Bruker SHELXTL'
_computing_structure_solution 'Bruker SHELXTL'
_diffrn_ambient_temperature 150(2)
_diffrn_measured_fraction_theta_full 0.986
_diffrn_measured_fraction_theta_max 0.986
_diffrn_measurement_device_type 'Bruker SMART 1000 CCD diffractometer'
_diffrn_measurement_method '\w rotation with narrow frames'
_diffrn_radiation_monochromator graphite
_diffrn_radiation_source 'sealed tube'
_diffrn_radiation_type MoK\a
_diffrn_radiation_wavelength 0.71073
_diffrn_reflns_av_R_equivalents 0.0239
_diffrn_reflns_av_sigmaI/netI 0.0402
_diffrn_reflns_limit_h_max 13
_diffrn_reflns_limit_h_min -12
_diffrn_reflns_limit_k_max 15
_diffrn_reflns_limit_k_min -15
_diffrn_reflns_limit_l_max 18
_diffrn_reflns_limit_l_min -18
_diffrn_reflns_number 13568
_diffrn_reflns_theta_full 26.00
_diffrn_reflns_theta_max 26.00
_diffrn_reflns_theta_min 1.74
_diffrn_standards_decay_% 0
_diffrn_standards_number 0
_exptl_absorpt_coefficient_mu 0.312
_exptl_absorpt_correction_T_max 0.940
_exptl_absorpt_correction_T_min 0.821
_exptl_absorpt_correction_type multi-scan
_exptl_absorpt_process_details 'SADABS, v.2.03, Sheldrick, G.M., (2001)'
_exptl_crystal_colour 'dark red'
_exptl_crystal_density_diffrn 1.093
_exptl_crystal_density_method 'not measured'
_exptl_crystal_description block
_exptl_crystal_F_000 630
_exptl_crystal_size_max 0.66
_exptl_crystal_size_mid 0.29
_exptl_crystal_size_min 0.20
_refine_diff_density_max 1.092
_refine_diff_density_min -0.868
_refine_diff_density_rms 0.092
_refine_ls_extinction_coef 0.0041(18)
_refine_ls_extinction_expression Fc^*^=kFc[1+0.001xFc^2^\l^3^/sin(2\q)]^-1/4^
_refine_ls_extinction_method SHELXL
_refine_ls_goodness_of_fit_ref 1.078
_refine_ls_hydrogen_treatment constr
_refine_ls_matrix_type full
_refine_ls_number_parameters 436
_refine_ls_number_reflns 6870
_refine_ls_number_restraints 224
_refine_ls_restrained_S_all 1.093
_refine_ls_R_factor_all 0.0938
_refine_ls_R_factor_gt 0.0701
_refine_ls_shift/su_max 0.000
_refine_ls_shift/su_mean 0.000
_refine_ls_structure_factor_coef Fsqd
_refine_ls_weighting_details 'calc w=1/[\s^2^(Fo^2^)+(0.1289P)^2^+1.2036P] where P=(Fo^2^+2Fc^2^)/3'
_refine_ls_weighting_scheme calc
_refine_ls_wR_factor_gt 0.2003
_refine_ls_wR_factor_ref 0.2245
_reflns_number_gt 5070
_reflns_number_total 6870
_reflns_threshold_expression I>2\s(I)
_cod_data_source_file b406783esup1.cif
_cod_data_source_block 1
_cod_original_sg_symbol_H-M P-1
_cod_database_code 7111350

loop_
_symmetry_equiv_pos_as_xyz
'x, y, z'
'-x, -y, -z'

loop_
_atom_site_label
_atom_site_type_symbol
_atom_site_fract_x
_atom_site_fract_y
_atom_site_fract_z
_atom_site_U_iso_or_equiv
_atom_site_adp_type
_atom_site_occupancy
_atom_site_symmetry_multiplicity
_atom_site_calc_flag
_atom_site_refinement_flags
_atom_site_disorder_assembly
_atom_site_disorder_group
V1 V 0.50012(6) 0.96834(5) 0.61320(4) 0.0441(2) Uani 1 1 d . . .
O2 O 0.6506(3) 0.9333(2) 0.6315(2) 0.0616(8) Uani 1 1 d . . .
O3 O 0.4332(2) 0.85614(19) 0.69475(15) 0.0372(5) Uani 1 1 d . . .
O4 O 0.4078(2) 1.0742(2) 0.68380(16) 0.0428(6) Uani 1 1 d . . .
C1 C 0.3236(3) 0.8170(3) 0.7170(2) 0.0308(6) Uani 1 1 d . . .
C2 C 0.3342(3) 0.7041(3) 0.7705(2) 0.0325(6) Uani 1 1 d . . .
C3 C 0.2201(3) 0.6652(3) 0.7886(2) 0.0383(7) Uani 1 1 d . . .
H3 H 0.2254 0.5886 0.8234 0.046 Uiso 1 1 calc R . .
C4 C 0.0991(3) 0.7333(3) 0.7582(2) 0.0417(8) Uani 1 1 d . A .
C5 C 0.0919(3) 0.8456(3) 0.7087(2) 0.0391(7) Uani 1 1 d . . .
H5 H 0.0094 0.8936 0.6883 0.047 Uiso 1 1 calc R . .
C6 C 0.2008(3) 0.8897(3) 0.6882(2) 0.0343(7) Uani 1 1 d . . .
C7 C 0.4648(3) 0.6271(3) 0.8086(3) 0.0427(8) Uani 1 1 d . . .
C8 C 0.4470(4) 0.5121(3) 0.8713(3) 0.0607(11) Uani 1 1 d . . .
H8A H 0.4280 0.4701 0.8322 0.091 Uiso 1 1 calc R . .
H8B H 0.3719 0.5254 0.9243 0.091 Uiso 1 1 calc R . .
H8C H 0.5299 0.4674 0.8977 0.091 Uiso 1 1 calc R . .
C9 C 0.5815(4) 0.6044(4) 0.7247(3) 0.0636(11) Uani 1 1 d . . .
H9A H 0.6023 0.6764 0.6891 0.095 Uiso 1 1 calc R . .
H9B H 0.5552 0.5724 0.6813 0.095 Uiso 1 1 calc R . .
H9C H 0.6614 0.5501 0.7503 0.095 Uiso 1 1 calc R . .
C10 C 0.5037(4) 0.6859(3) 0.8725(3) 0.0493(9) Uani 1 1 d . . .
H10A H 0.4287 0.7028 0.9249 0.074 Uiso 1 1 calc R . .
H10B H 0.5230 0.7572 0.8334 0.074 Uiso 1 1 calc R . .
H10C H 0.5838 0.6349 0.8997 0.074 Uiso 1 1 calc R . .
C11 C -0.0239(4) 0.6872(4) 0.7781(3) 0.0636(11) Uani 1 1 d DU . .
C12 C -0.0008(10) 0.5668(9) 0.8377(9) 0.124(4) Uani 0.742(10) 1 d PDU A 1
H12A H -0.0823 0.5421 0.8482 0.149 Uiso 0.742(10) 1 calc PR A 1
H12B H 0.0203 0.5637 0.9000 0.149 Uiso 0.742(10) 1 calc PR A 1
H12C H 0.0747 0.5161 0.8039 0.149 Uiso 0.742(10) 1 calc PR A 1
C13 C -0.1457(7) 0.7716(10) 0.8279(6) 0.100(3) Uani 0.742(10) 1 d PDU A 1
H13A H -0.1598 0.8487 0.7861 0.120 Uiso 0.742(10) 1 calc PR A 1
H13B H -0.1264 0.7725 0.8896 0.120 Uiso 0.742(10) 1 calc PR A 1
H13C H -0.2271 0.7466 0.8391 0.120 Uiso 0.742(10) 1 calc PR A 1
C14 C -0.0613(7) 0.6939(7) 0.6808(5) 0.0677(19) Uani 0.742(10) 1 d PDU A 1
H14A H -0.0725 0.7719 0.6413 0.081 Uiso 0.742(10) 1 calc PR A 1
H14B H -0.1458 0.6733 0.6925 0.081 Uiso 0.742(10) 1 calc PR A 1
H14C H 0.0107 0.6407 0.6471 0.081 Uiso 0.742(10) 1 calc PR A 1
C12X C -0.0446(17) 0.6215(16) 0.8860(9) 0.056(4) Uani 0.258(10) 1 d PDU A 2
H12D H -0.1234 0.5925 0.8993 0.067 Uiso 0.258(10) 1 calc PR A 2
H12E H -0.0588 0.6736 0.9278 0.067 Uiso 0.258(10) 1 calc PR A 2
H12F H 0.0356 0.5574 0.8986 0.067 Uiso 0.258(10) 1 calc PR A 2
C13X C -0.1547(17) 0.7769(19) 0.757(2) 0.138(11) Uani 0.258(10) 1 d PDU A 2
H13D H -0.2273 0.7401 0.7721 0.165 Uiso 0.258(10) 1 calc PR A 2
H13E H -0.1446 0.8162 0.6890 0.165 Uiso 0.258(10) 1 calc PR A 2
H13F H -0.1768 0.8326 0.7971 0.165 Uiso 0.258(10) 1 calc PR A 2
C14X C 0.015(2) 0.593(2) 0.7199(16) 0.110(9) Uani 0.258(10) 1 d PDU A 2
H14D H -0.0615 0.5615 0.7301 0.133 Uiso 0.258(10) 1 calc PR A 2
H14E H 0.0929 0.5317 0.7419 0.133 Uiso 0.258(10) 1 calc PR A 2
H14F H 0.0374 0.6263 0.6512 0.133 Uiso 0.258(10) 1 calc PR A 2
C15 C 0.1882(4) 1.0158(3) 0.6420(2) 0.0400(7) Uani 1 1 d . . .
H15 H 0.2753 1.0201 0.5982 0.048 Uiso 1 1 calc R . .
C16 C 0.0755(5) 1.0744(3) 0.5801(3) 0.0600(11) Uani 1 1 d . . .
H16A H 0.0758 1.1541 0.5515 0.090 Uiso 1 1 calc R . .
H16B H -0.0118 1.0720 0.6207 0.090 Uiso 1 1 calc R . .
H16C H 0.0909 1.0343 0.5289 0.090 Uiso 1 1 calc R . .
C17 C 0.2847(3) 1.1003(3) 0.7396(2) 0.0342(7) Uani 1 1 d . . .
C18 C 0.1746(3) 1.0781(3) 0.7209(2) 0.0354(7) Uani 1 1 d . . .
C19 C 0.0496(3) 1.1102(3) 0.7777(2) 0.0377(7) Uani 1 1 d . . .
H19 H -0.0255 1.0950 0.7652 0.045 Uiso 1 1 calc R . .
C20 C 0.0310(3) 1.1635(3) 0.8520(2) 0.0379(7) Uani 1 1 d . B .
C21 C 0.1440(3) 1.1819(3) 0.8702(2) 0.0359(7) Uani 1 1 d . . .
H21 H 0.1334 1.2167 0.9218 0.043 Uiso 1 1 calc R . .
C22 C 0.2714(3) 1.1515(3) 0.8162(2) 0.0349(7) Uani 1 1 d . . .
C23 C -0.1079(3) 1.2018(3) 0.9132(3) 0.0486(8) Uani 1 1 d DU . .
C24 C -0.2179(7) 1.1731(10) 0.8887(7) 0.086(3) Uani 0.647(8) 1 d PDU B 1
H24A H -0.3025 1.2004 0.9306 0.129 Uiso 0.647(8) 1 calc PR B 1
H24B H -0.1965 1.0900 0.8979 0.129 Uiso 0.647(8) 1 calc PR B 1
H24C H -0.2276 1.2099 0.8213 0.129 Uiso 0.647(8) 1 calc PR B 1
C25 C -0.0998(6) 1.1507(6) 1.0225(4) 0.0541(17) Uani 0.647(8) 1 d PDU B 1
H25A H -0.0279 1.1706 1.0391 0.081 Uiso 0.647(8) 1 calc PR B 1
H25B H -0.0802 1.0673 1.0360 0.081 Uiso 0.647(8) 1 calc PR B 1
H25C H -0.1861 1.1820 1.0609 0.081 Uiso 0.647(8) 1 calc PR B 1
C26 C -0.1423(7) 1.3348(5) 0.9032(6) 0.068(2) Uani 0.647(8) 1 d PDU B 1
H26A H -0.0688 1.3520 0.9203 0.103 Uiso 0.647(8) 1 calc PR B 1
H26B H -0.2261 1.3601 0.9465 0.103 Uiso 0.647(8) 1 calc PR B 1
H26C H -0.1532 1.3748 0.8365 0.103 Uiso 0.647(8) 1 calc PR B 1
C24X C -0.1719(11) 1.0964(10) 0.9462(10) 0.056(3) Uani 0.353(8) 1 d PDU B 2
H24D H -0.1699 1.0693 0.8896 0.084 Uiso 0.353(8) 1 calc PR B 2
H24E H -0.2654 1.1210 0.9779 0.084 Uiso 0.353(8) 1 calc PR B 2
H24F H -0.1197 1.0343 0.9914 0.084 Uiso 0.353(8) 1 calc PR B 2
C25X C -0.1074(13) 1.2425(16) 0.9962(11) 0.087(6) Uani 0.353(8) 1 d PDU B 2
H25D H -0.1998 1.2646 1.0305 0.131 Uiso 0.353(8) 1 calc PR B 2
H25E H -0.0711 1.3088 0.9744 0.131 Uiso 0.353(8) 1 calc PR B 2
H25F H -0.0512 1.1814 1.0395 0.131 Uiso 0.353(8) 1 calc PR B 2
C26X C -0.1982(12) 1.2919(11) 0.8406(11) 0.085(5) Uani 0.353(8) 1 d PDU B 2
H26D H -0.1964 1.2583 0.7878 0.127 Uiso 0.353(8) 1 calc PR B 2
H26E H -0.1639 1.3592 0.8145 0.127 Uiso 0.353(8) 1 calc PR B 2
H26F H -0.2911 1.3147 0.8739 0.127 Uiso 0.353(8) 1 calc PR B 2
C27 C 0.3939(3) 1.1713(3) 0.8401(3) 0.0459(8) Uani 1 1 d . . .
C28 C 0.3571(4) 1.2189(4) 0.9303(3) 0.0549(10) Uani 1 1 d . . .
H28A H 0.3215 1.1654 0.9851 0.082 Uiso 1 1 calc R . .
H28B H 0.2886 1.2928 0.9199 0.082 Uiso 1 1 calc R . .
H28C H 0.4377 1.2291 0.9439 0.082 Uiso 1 1 calc R . .
C29 C 0.5033(4) 1.0563(4) 0.8604(3) 0.0626(11) Uani 1 1 d . . .
H29A H 0.4631 0.9995 0.9080 0.094 Uiso 1 1 calc R . .
H29B H 0.5749 1.0665 0.8855 0.094 Uiso 1 1 calc R . .
H29C H 0.5415 1.0297 0.8005 0.094 Uiso 1 1 calc R . .
C30 C 0.4482(5) 1.2582(4) 0.7560(3) 0.0670(12) Uani 1 1 d . . .
H30A H 0.5226 1.2742 0.7731 0.100 Uiso 1 1 calc R . .
H30B H 0.3759 1.3292 0.7429 0.100 Uiso 1 1 calc R . .
H30C H 0.4808 1.2265 0.6984 0.100 Uiso 1 1 calc R . .
O1 O 0.5037(3) 0.9062(2) 0.50369(17) 0.0625(8) Uani 1 1 d U . .
C31 C 0.4810(11) 0.8003(7) 0.4980(6) 0.160(3) Uani 1 1 d DU . .
H31A H 0.4909 0.7461 0.5612 0.192 Uiso 1 1 calc R . .
H31B H 0.5549 0.7670 0.4501 0.192 Uiso 1 1 calc R . .
C32 C 0.3390(11) 0.8048(10) 0.4705(7) 0.177(4) Uani 1 1 d DU . .
H32A H 0.2652 0.8546 0.5076 0.212 Uiso 1 1 calc R . .
H32B H 0.3393 0.8432 0.4015 0.212 Uiso 1 1 calc R . .
C33 C 0.3032(10) 0.6958(9) 0.4861(6) 0.163(4) Uani 1 1 d DU . .
H33A H 0.3792 0.6409 0.4568 0.245 Uiso 1 1 calc R . .
H33B H 0.2240 0.7111 0.4564 0.245 Uiso 1 1 calc R . .
H33C H 0.2830 0.6639 0.5554 0.245 Uiso 1 1 calc R . .
N1 N 0.7123(9) 0.7139(6) 0.4872(5) 0.075(2) Uani 0.50 1 d PU . .
C34 C 0.8121(14) 0.6546(11) 0.4398(8) 0.096(4) Uani 0.50 1 d PU . .
C35 C 0.9385(18) 0.6090(9) 0.3879(10) 0.146(7) Uani 0.50 1 d PU . .
H35A H 0.9475 0.6564 0.3223 0.219 Uiso 0.50 1 calc PR . .
H35B H 0.9463 0.5309 0.3852 0.219 Uiso 0.50 1 calc PR . .
H35C H 1.0099 0.6078 0.4200 0.219 Uiso 0.50 1 calc PR . .

loop_
_atom_site_aniso_label
_atom_site_aniso_U_11
_atom_site_aniso_U_22
_atom_site_aniso_U_33
_atom_site_aniso_U_23
_atom_site_aniso_U_13
_atom_site_aniso_U_12
V1 0.0533(4) 0.0415(4) 0.0350(3) -0.0105(2) 0.0141(2) -0.0235(3)
O2 0.0452(15) 0.0629(17) 0.0758(19) -0.0260(15) 0.0212(13) -0.0275(13)
O3 0.0346(12) 0.0408(12) 0.0327(11) -0.0020(9) 0.0001(9) -0.0153(9)
O4 0.0457(13) 0.0484(13) 0.0356(11) -0.0142(10) 0.0083(10) -0.0215(11)
C1 0.0317(15) 0.0337(15) 0.0259(13) -0.0072(11) -0.0018(11) -0.0093(12)
C2 0.0353(16) 0.0324(15) 0.0286(14) -0.0071(12) -0.0049(12) -0.0079(12)
C3 0.0419(18) 0.0391(17) 0.0359(16) -0.0046(13) -0.0067(13) -0.0171(14)
C4 0.0385(18) 0.056(2) 0.0350(16) -0.0119(15) -0.0051(13) -0.0184(15)
C5 0.0327(16) 0.0467(19) 0.0391(17) -0.0139(14) -0.0118(13) -0.0047(14)
C6 0.0422(17) 0.0338(16) 0.0281(14) -0.0084(12) -0.0095(12) -0.0082(13)
C7 0.0384(18) 0.0351(17) 0.0491(19) -0.0018(14) -0.0117(15) -0.0063(14)
C8 0.064(3) 0.0365(19) 0.079(3) 0.0042(18) -0.033(2) -0.0095(18)
C9 0.040(2) 0.064(3) 0.072(3) -0.023(2) -0.0060(19) 0.0074(18)
C10 0.046(2) 0.054(2) 0.050(2) 0.0006(16) -0.0189(16) -0.0186(17)
C11 0.049(2) 0.094(3) 0.060(2) -0.008(2) -0.0117(18) -0.042(2)
C12 0.112(7) 0.140(7) 0.140(9) 0.049(7) -0.064(7) -0.098(6)
C13 0.050(4) 0.204(9) 0.074(5) -0.065(5) 0.020(3) -0.065(4)
C14 0.054(4) 0.088(5) 0.082(4) -0.032(3) -0.018(3) -0.030(3)
C12X 0.043(8) 0.061(10) 0.069(7) -0.012(6) 0.007(7) -0.037(7)
C13X 0.057(10) 0.132(16) 0.19(3) 0.062(15) -0.043(14) -0.055(8)
C14X 0.132(18) 0.174(19) 0.084(12) -0.049(14) 0.016(12) -0.127(15)
C15 0.053(2) 0.0344(17) 0.0351(16) -0.0078(13) -0.0165(14) -0.0081(14)
C16 0.089(3) 0.039(2) 0.056(2) -0.0074(17) -0.044(2) -0.0034(19)
C17 0.0377(16) 0.0321(15) 0.0291(14) -0.0038(12) -0.0020(12) -0.0101(12)
C18 0.0428(18) 0.0286(15) 0.0339(15) -0.0032(12) -0.0127(13) -0.0074(13)
C19 0.0352(17) 0.0312(16) 0.0470(18) -0.0080(13) -0.0150(14) -0.0043(13)
C20 0.0323(16) 0.0327(16) 0.0452(17) -0.0076(13) -0.0085(13) -0.0040(13)
C21 0.0368(17) 0.0333(16) 0.0379(16) -0.0099(13) -0.0035(13) -0.0105(13)
C22 0.0350(16) 0.0345(16) 0.0352(15) -0.0081(12) -0.0033(12) -0.0114(13)
C23 0.0307(17) 0.048(2) 0.064(2) -0.0194(17) -0.0015(15) -0.0058(14)
C24 0.043(4) 0.143(9) 0.095(6) -0.074(7) 0.005(4) -0.027(5)
C25 0.043(3) 0.058(4) 0.052(3) -0.021(3) 0.006(2) -0.004(3)
C26 0.052(4) 0.052(4) 0.084(5) -0.019(3) -0.005(3) 0.006(3)
C24X 0.030(5) 0.062(6) 0.076(8) -0.025(6) 0.010(5) -0.018(5)
C25X 0.043(7) 0.125(15) 0.122(11) -0.091(11) 0.020(7) -0.029(8)
C26X 0.037(6) 0.061(8) 0.127(11) -0.010(7) -0.009(6) 0.012(6)
C27 0.0364(18) 0.059(2) 0.0503(19) -0.0251(17) 0.0036(14) -0.0204(16)
C28 0.043(2) 0.076(3) 0.060(2) -0.034(2) -0.0007(17) -0.0258(19)
C29 0.036(2) 0.086(3) 0.075(3) -0.044(2) -0.0129(18) -0.0042(19)
C30 0.067(3) 0.082(3) 0.069(3) -0.032(2) 0.016(2) -0.051(2)
O1 0.105(2) 0.0422(14) 0.0356(13) -0.0107(11) 0.0202(13) -0.0359(15)
C31 0.309(11) 0.107(5) 0.097(5) -0.020(4) -0.016(6) -0.117(7)
C32 0.219(10) 0.231(11) 0.138(7) -0.110(8) 0.037(7) -0.126(9)
C33 0.175(8) 0.182(9) 0.115(6) -0.040(6) 0.068(6) -0.086(7)
N1 0.106(6) 0.044(4) 0.050(4) -0.004(3) 0.008(4) -0.010(4)
C34 0.117(9) 0.092(8) 0.067(6) -0.017(5) -0.031(6) -0.003(7)
C35 0.224(15) 0.040(5) 0.092(9) -0.002(5) 0.039(9) 0.011(8)

loop_
_atom_type_symbol
_atom_type_description
_atom_type_scat_dispersion_real
_atom_type_scat_dispersion_imag
_atom_type_scat_source
C C 0.0033 0.0016 'International Tables Vol C Tables 4.2.6.8 and 6.1.1.4'
H H 0.0000 0.0000 'International Tables Vol C Tables 4.2.6.8 and 6.1.1.4'
N N 0.0061 0.0033 'International Tables Vol C Tables 4.2.6.8 and 6.1.1.4'
O O 0.0106 0.0060 'International Tables Vol C Tables 4.2.6.8 and 6.1.1.4'
V V 0.3005 0.5294 'International Tables Vol C Tables 4.2.6.8 and 6.1.1.4'

loop_
_geom_angle_atom_site_label_1
_geom_angle_atom_site_label_2
_geom_angle_atom_site_label_3
_geom_angle
_geom_angle_site_symmetry_3
O2 V1 O3 103.69(13) .
O2 V1 O4 104.85(13) .
O3 V1 O4 94.49(10) .
O2 V1 O1 107.00(14) .
O3 V1 O1 89.76(10) .
O4 V1 O1 145.84(13) .
O2 V1 O1 103.21(15) 2_676
O3 V1 O1 151.09(13) 2_676
O4 V1 O1 88.69(11) 2_676
O1 V1 O1 72.35(12) 2_676
C1 O3 V1 141.3(2) .
C17 O4 V1 136.6(2) .
O3 C1 C2 118.7(3) .
O3 C1 C6 119.9(3) .
C2 C1 C6 121.4(3) .
C3 C2 C1 116.9(3) .
C3 C2 C7 121.3(3) .
C1 C2 C7 121.7(3) .
C4 C3 C2 123.0(3) .
C3 C4 C5 118.0(3) .
C3 C4 C11 121.7(3) .
C5 C4 C11 120.3(3) .
C6 C5 C4 122.1(3) .
C5 C6 C1 118.5(3) .
C5 C6 C15 121.6(3) .
C1 C6 C15 119.8(3) .
C8 C7 C2 111.6(3) .
C8 C7 C9 108.6(3) .
C2 C7 C9 110.9(3) .
C8 C7 C10 107.0(3) .
C2 C7 C10 109.6(3) .
C9 C7 C10 109.0(3) .
C12 C11 C4 113.1(4) .
C13X C11 C4 115.1(10) .
C12 C11 C14 109.9(6) .
C4 C11 C14 108.7(4) .
C13X C11 C14X 112.3(14) .
C4 C11 C14X 106.7(8) .
C12 C11 C13 111.6(6) .
C4 C11 C13 107.3(4) .
C14 C11 C13 105.8(5) .
C13X C11 C12X 108.6(12) .
C4 C11 C12X 109.1(7) .
C14X C11 C12X 104.4(11) .
C6 C15 C18 108.9(2) .
C6 C15 C16 114.4(3) .
C18 C15 C16 112.3(3) .
O4 C17 C18 120.8(3) .
O4 C17 C22 118.1(3) .
C18 C17 C22 121.0(3) .
C19 C18 C17 118.7(3) .
C19 C18 C15 119.3(3) .
C17 C18 C15 122.0(3) .
C20 C19 C18 122.3(3) .
C19 C20 C21 117.4(3) .
C19 C20 C23 122.3(3) .
C21 C20 C23 120.2(3) .
C22 C21 C20 123.0(3) .
C21 C22 C17 117.5(3) .
C21 C22 C27 121.1(3) .
C17 C22 C27 121.3(3) .
C25X C23 C20 115.5(6) .
C24 C23 C20 114.6(4) .
C24 C23 C25 109.3(5) .
C20 C23 C25 110.3(3) .
C25X C23 C26X 113.7(9) .
C20 C23 C26X 105.1(6) .
C24 C23 C26 110.7(6) .
C20 C23 C26 107.8(4) .
C25 C23 C26 103.6(5) .
C25X C23 C24X 110.6(8) .
C20 C23 C24X 107.3(5) .
C26X C23 C24X 103.8(8) .
C28 C27 C30 107.7(3) .
C28 C27 C22 111.8(3) .
C30 C27 C22 109.7(3) .
C28 C27 C29 107.0(3) .
C30 C27 C29 111.1(3) .
C22 C27 C29 109.4(3) .
C31 O1 V1 132.7(3) .
C31 O1 V1 118.2(4) 2_676
V1 O1 V1 107.65(12) 2_676
O1 C31 C32 119.7(8) .
C33 C32 C31 119.4(10) .
N1 C34 C35 165.5(15) .

loop_
_geom_bond_atom_site_label_1
_geom_bond_atom_site_label_2
_geom_bond_distance
_geom_bond_site_symmetry_2
V1 O2 1.583(3) .
V1 O3 1.802(2) .
V1 O4 1.815(2) .
V1 O1 1.973(3) .
V1 O1 1.977(3) 2_676
O3 C1 1.347(4) .
O4 C17 1.361(4) .
C1 C2 1.406(4) .
C1 C6 1.412(4) .
C2 C3 1.397(4) .
C2 C7 1.539(4) .
C3 C4 1.389(5) .
C4 C5 1.390(5) .
C4 C11 1.536(5) .
C5 C6 1.381(5) .
C6 C15 1.525(4) .
C7 C8 1.530(5) .
C7 C9 1.541(5) .
C7 C10 1.551(5) .
C11 C12 1.502(8) .
C11 C13X 1.515(16) .
C11 C14 1.545(7) .
C11 C14X 1.559(14) .
C11 C13 1.564(9) .
C11 C12X 1.565(12) .
C15 C18 1.535(4) .
C15 C16 1.539(5) .
C17 C18 1.395(5) .
C17 C22 1.411(4) .
C18 C19 1.392(5) .
C19 C20 1.386(5) .
C20 C21 1.395(5) .
C20 C23 1.539(5) .
C21 C22 1.389(4) .
C22 C27 1.540(5) .
C23 C25X 1.455(11) .
C23 C24 1.481(7) .
C23 C25 1.559(7) .
C23 C26X 1.564(11) .
C23 C26 1.578(7) .
C23 C24X 1.599(9) .
C27 C28 1.526(5) .
C27 C30 1.539(5) .
C27 C29 1.544(6) .
O1 C31 1.470(7) .
O1 V1 1.977(3) 2_676
C31 C32 1.636(10) .
C32 C33 1.495(11) .
N1 C34 1.266(14) .
C34 C35 1.406(18) .

loop_
_geom_torsion_atom_site_label_1
_geom_torsion_atom_site_label_2
_geom_torsion_atom_site_label_3
_geom_torsion_atom_site_label_4
_geom_torsion
_geom_torsion_site_symmetry_1
_geom_torsion_site_symmetry_4
O2 V1 O3 C1 -171.8(3) . .
O4 V1 O3 C1 81.7(3) . .
O1 V1 O3 C1 -64.3(3) . .
O1 V1 O3 C1 -13.7(4) 2_676 .
O2 V1 O4 C17 -140.7(3) . .
O3 V1 O4 C17 -35.2(3) . .
O1 V1 O4 C17 61.0(4) . .
O1 V1 O4 C17 116.0(3) 2_676 .
V1 O3 C1 C2 161.8(2) . .
V1 O3 C1 C6 -19.4(5) . .
O3 C1 C2 C3 -177.3(3) . .
C6 C1 C2 C3 3.9(4) . .
O3 C1 C2 C7 3.3(4) . .
C6 C1 C2 C7 -175.5(3) . .
C1 C2 C3 C4 -1.5(5) . .
C7 C2 C3 C4 177.9(3) . .
C2 C3 C4 C5 -0.9(5) . .
C2 C3 C4 C11 179.2(3) . .
C3 C4 C5 C6 1.0(5) . .
C11 C4 C5 C6 -179.1(3) . .
C4 C5 C6 C1 1.3(5) . .
C4 C5 C6 C15 -174.3(3) . .
O3 C1 C6 C5 177.4(3) . .
C2 C1 C6 C5 -3.8(4) . .
O3 C1 C6 C15 -6.9(4) . .
C2 C1 C6 C15 171.9(3) . .
C3 C2 C7 C8 -4.0(4) . .
C1 C2 C7 C8 175.3(3) . .
C3 C2 C7 C9 117.3(4) . .
C1 C2 C7 C9 -63.4(4) . .
C3 C2 C7 C10 -122.4(3) . .
C1 C2 C7 C10 56.9(4) . .
C3 C4 C11 C12 3.6(8) . .
C5 C4 C11 C12 -176.3(7) . .
C3 C4 C11 C13X 169.0(15) . .
C5 C4 C11 C13X -10.9(16) . .
C3 C4 C11 C14 -118.8(5) . .
C5 C4 C11 C14 61.3(5) . .
C3 C4 C11 C14X -65.6(12) . .
C5 C4 C11 C14X 114.5(12) . .
C3 C4 C11 C13 127.2(5) . .
C5 C4 C11 C13 -52.7(5) . .
C3 C4 C11 C12X 46.7(9) . .
C5 C4 C11 C12X -133.2(8) . .
C5 C6 C15 C18 99.8(3) . .
C1 C6 C15 C18 -75.7(4) . .
C5 C6 C15 C16 -26.7(4) . .
C1 C6 C15 C16 157.7(3) . .
V1 O4 C17 C18 -29.6(5) . .
V1 O4 C17 C22 151.0(3) . .
O4 C17 C18 C19 -177.7(3) . .
C22 C17 C18 C19 1.7(4) . .
O4 C17 C18 C15 4.5(4) . .
C22 C17 C18 C15 -176.2(3) . .
C6 C15 C18 C19 -80.5(4) . .
C16 C15 C18 C19 47.2(4) . .
C6 C15 C18 C17 97.4(3) . .
C16 C15 C18 C17 -134.9(3) . .
C17 C18 C19 C20 0.2(5) . .
C15 C18 C19 C20 178.1(3) . .
C18 C19 C20 C21 -1.7(5) . .
C18 C19 C20 C23 178.4(3) . .
C19 C20 C21 C22 1.5(5) . .
C23 C20 C21 C22 -178.6(3) . .
C20 C21 C22 C17 0.2(5) . .
C20 C21 C22 C27 -178.8(3) . .
O4 C17 C22 C21 177.5(3) . .
C18 C17 C22 C21 -1.8(4) . .
O4 C17 C22 C27 -3.4(4) . .
C18 C17 C22 C27 177.2(3) . .
C19 C20 C23 C25X 172.1(9) . .
C21 C20 C23 C25X -7.8(10) . .
C19 C20 C23 C24 2.1(7) . .
C21 C20 C23 C24 -177.8(6) . .
C19 C20 C23 C25 126.0(4) . .
C21 C20 C23 C25 -53.9(5) . .
C19 C20 C23 C26X -61.7(8) . .
C21 C20 C23 C26X 118.4(7) . .
C19 C20 C23 C26 -121.6(4) . .
C21 C20 C23 C26 58.5(5) . .
C19 C20 C23 C24X 48.3(7) . .
C21 C20 C23 C24X -131.6(6) . .
C21 C22 C27 C28 3.6(5) . .
C17 C22 C27 C28 -175.5(3) . .
C21 C22 C27 C30 -115.9(3) . .
C17 C22 C27 C30 65.1(4) . .
C21 C22 C27 C29 122.0(3) . .
C17 C22 C27 C29 -57.1(4) . .
O2 V1 O1 C31 95.6(7) . .
O3 V1 O1 C31 -8.7(7) . .
O4 V1 O1 C31 -106.3(7) . .
O1 V1 O1 C31 -165.6(7) 2_676 .
O2 V1 O1 V1 -98.84(17) . 2_676
O3 V1 O1 V1 156.91(15) . 2_676
O4 V1 O1 V1 59.2(2) . 2_676
O1 V1 O1 V1 0.000(1) 2_676 2_676
V1 O1 C31 C32 104.2(7) . .
V1 O1 C31 C32 -60.2(8) 2_676 .
O1 C31 C32 C33 -166.4(7) . .
